data_7023268
loop_
_publ_author_name
'Weber, Lothar'
'Kahlert, Jan'
'Brockhinke, Regina'
'B\"ohling, Lena'
'Halama, Johannes'
'Brockhinke, Andreas'
'Stammler, Hans-Georg'
'Neumann, Beate'
'Nervi, Carlo'
'Harder, Rachel A.'
'Fox, Mark A.'

_publ_section_title
;
 C,C'-bis(benzodiazaborolyl)dicarba-closo-dodecaboranes: synthesis,
 structures, photophysics and electrochemistry.
;
_journal_issue 30
_journal_name_full 'Dalton transactions (Cambridge, England : 2003)'
_journal_page_first 10982
_journal_page_last 10996
_journal_paper_doi 10.1039/c3dt51125a
_journal_volume 42
_journal_year 2013
_chemical_formula_moiety 'C22 H38 B12 N4'
_chemical_formula_sum 'C22 H38 B12 N4'
_chemical_formula_weight 488.28
_chemical_name_systematic ?
_space_group_IT_number 15
_symmetry_cell_setting monoclinic
_symmetry_space_group_name_Hall '-C 2yc'
_symmetry_space_group_name_H-M 'C 1 2/c 1'
_atom_sites_solution_hydrogens geom
_atom_sites_solution_primary direct
_atom_sites_solution_secondary difmap
_audit_creation_method SHELXL-97
_cell_angle_alpha 90.00
_cell_angle_beta 91.6578(4)
_cell_angle_gamma 90.00
_cell_formula_units_Z 4
_cell_length_a 17.41830(10)
_cell_length_b 8.89920(10)
_cell_length_c 17.30630(10)
_cell_measurement_reflns_used 92651
_cell_measurement_temperature 100(2)
_cell_measurement_theta_max 30.034
_cell_measurement_theta_min 2.910
_cell_volume 2681.51(4)
_computing_cell_refinement 'HKL Scalepack (Otwinowski & Minor 1997)'
_computing_data_collection 'Collect, Bruker AXS, 2004'
_computing_data_reduction 'Denzo and Scalepack (Otwinowski & Minor, 1997)'
_computing_molecular_graphics 'SHELXTL-PLUS (1990)'
_computing_publication_material 'SHELXL-97 (Sheldrick, 1997)'
_computing_structure_refinement 'SHELXL-97 (Sheldrick, 1997)'
_computing_structure_solution 'SHELXS-97 (Sheldrick, 1990)'
_diffrn_ambient_temperature 100(2)
_diffrn_measured_fraction_theta_full 0.994
_diffrn_measured_fraction_theta_max 0.994
_diffrn_measurement_device_type KappaCCD
_diffrn_measurement_method CCD
_diffrn_radiation_monochromator graphite
_diffrn_radiation_source 'fine-focus sealed tube'
_diffrn_radiation_type MoK\a
_diffrn_radiation_wavelength 0.71073
_diffrn_reflns_av_R_equivalents 0.025
_diffrn_reflns_av_sigmaI/netI 0.0128
_diffrn_reflns_limit_h_max 24
_diffrn_reflns_limit_h_min -24
_diffrn_reflns_limit_k_max 12
_diffrn_reflns_limit_k_min -12
_diffrn_reflns_limit_l_max 24
_diffrn_reflns_limit_l_min -24
_diffrn_reflns_number 67508
_diffrn_reflns_theta_full 30.00
_diffrn_reflns_theta_max 30.00
_diffrn_reflns_theta_min 3.51
_exptl_absorpt_coefficient_mu 0.065
_exptl_absorpt_correction_T_max 0.9808
_exptl_absorpt_correction_T_min 0.9808
_exptl_absorpt_correction_type multi-scan
_exptl_absorpt_process_details 'Denzo and Scalepack (Otwinowski & Minor, 1997)'
_exptl_crystal_colour Colourless
_exptl_crystal_density_diffrn 1.209
_exptl_crystal_density_method 'not measured'
_exptl_crystal_description irregular
_exptl_crystal_F_000 1032
_exptl_crystal_size_max 0.30
_exptl_crystal_size_mid 0.30
_exptl_crystal_size_min 0.30
_refine_diff_density_max 0.388
_refine_diff_density_min -0.198
_refine_diff_density_rms 0.042
_refine_ls_extinction_method none
_refine_ls_goodness_of_fit_ref 1.042
_refine_ls_hydrogen_treatment mixed
_refine_ls_matrix_type full
_refine_ls_number_parameters 194
_refine_ls_number_reflns 3906
_refine_ls_number_restraints 0
_refine_ls_restrained_S_all 1.042
_refine_ls_R_factor_all 0.0397
_refine_ls_R_factor_gt 0.0381
_refine_ls_shift/su_max 0.001
_refine_ls_shift/su_mean 0.000
_refine_ls_structure_factor_coef Fsqd
_refine_ls_weighting_details 'calc w=1/[\s^2^(Fo^2^)+(0.0590P)^2^+1.5248P] where P=(Fo^2^+2Fc^2^)/3'
_refine_ls_weighting_scheme calc
_refine_ls_wR_factor_gt 0.1042
_refine_ls_wR_factor_ref 0.1056
_reflns_number_gt 3675
_reflns_number_total 3906
_reflns_threshold_expression >2sigma(I)
_cod_data_source_file c3dt51125a.txt
_cod_data_source_block compound18
_cod_depositor_comments
;
The following automatic conversions were performed:

'_symmetry_cell_setting' value 'Monoclinic' changed to 'monoclinic'
according to /home/saulius/struct/CIF-dictionaries/cif_core.dic
dictionary named 'cif_core.dic' version 2.4.2 from 2011-04-26.

Automatic conversion script
Id: cif_fix_values 1891 2012-01-12 08:04:46Z andrius 
;
_cod_original_sg_symbol_H-M 'C 2/c'
_cod_database_code 7023268

loop_
_symmetry_equiv_pos_as_xyz
'x, y, z'
'-x, y, -z+1/2'
'x+1/2, y+1/2, z'
'-x+1/2, y+1/2, -z+1/2'
'-x, -y, -z'
'x, -y, z-1/2'
'-x+1/2, -y+1/2, -z'
'x+1/2, -y+1/2, z-1/2'

loop_
_atom_site_label
_atom_site_type_symbol
_atom_site_fract_x
_atom_site_fract_y
_atom_site_fract_z
_atom_site_U_iso_or_equiv
_atom_site_adp_type
_atom_site_occupancy
_atom_site_symmetry_multiplicity
_atom_site_calc_flag
_atom_site_refinement_flags
N1 N 0.33853(4) 0.06593(7) 0.35952(4) 0.01384(13) Uani 1 1 d .
N2 N 0.40264(4) 0.19581(7) 0.45691(4) 0.01392(13) Uani 1 1 d .
B1 B 0.40207(5) 0.16555(9) 0.37515(5) 0.01297(16) Uani 1 1 d .
B2 B 0.54079(5) 0.17592(9) 0.28168(5) 0.01364(16) Uani 1 1 d .
H2 H 0.5619(7) 0.0702(13) 0.2990(7) 0.020(3) Uiso 1 1 d .
B3 B 0.53793(5) 0.33646(10) 0.34089(5) 0.01649(17) Uani 1 1 d .
H3 H 0.5599(7) 0.3272(13) 0.3987(7) 0.024(3) Uiso 1 1 d .
B4 B 0.45237(5) 0.43741(10) 0.31581(5) 0.01767(17) Uani 1 1 d .
H4 H 0.4169(7) 0.4922(14) 0.3602(7) 0.026(3) Uiso 1 1 d .
B5 B 0.40367(5) 0.33616(10) 0.24056(5) 0.01614(17) Uani 1 1 d .
H5 H 0.3428(7) 0.3273(13) 0.2384(7) 0.024(3) Uiso 1 1 d .
B6 B 0.45809(6) 0.49934(10) 0.21865(5) 0.02058(18) Uani 1 1 d .
H6 H 0.4313(7) 0.6024(15) 0.1973(7) 0.030(3) Uiso 1 1 d .
C1 C 0.30274(4) 0.03727(9) 0.42928(4) 0.01440(15) Uani 1 1 d .
C2 C 0.34170(4) 0.11652(9) 0.48850(4) 0.01463(15) Uani 1 1 d .
C3 C 0.31659(5) 0.11187(10) 0.56417(4) 0.01861(16) Uani 1 1 d .
H3A H 0.3430 0.1651 0.6044 0.022 Uiso 1 1 calc R
C4 C 0.25147(5) 0.02672(10) 0.57913(5) 0.02063(17) Uani 1 1 d .
H4A H 0.2330 0.0229 0.6302 0.025 Uiso 1 1 calc R
C5 C 0.21293(5) -0.05300(10) 0.52028(5) 0.02013(17) Uani 1 1 d .
H5A H 0.1689 -0.1108 0.5320 0.024 Uiso 1 1 calc R
C6 C 0.23815(4) -0.04899(9) 0.44437(5) 0.01762(16) Uani 1 1 d .
H6A H 0.2121 -0.1034 0.4043 0.021 Uiso 1 1 calc R
C7 C 0.30679(4) -0.00224(9) 0.28887(4) 0.01522(15) Uani 1 1 d .
H7A H 0.3240 0.0557 0.2437 0.018 Uiso 1 1 calc R
H7B H 0.2500 0.0030 0.2893 0.018 Uiso 1 1 calc R
C8 C 0.33141(5) -0.16599(9) 0.28040(5) 0.02003(16) Uani 1 1 d .
H8A H 0.3872 -0.1709 0.2750 0.030 Uiso 1 1 calc R
H8B H 0.3059 -0.2096 0.2345 0.030 Uiso 1 1 calc R
H8C H 0.3170 -0.2226 0.3263 0.030 Uiso 1 1 calc R
C9 C 0.45047(4) 0.28930(9) 0.50857(4) 0.01581(15) Uani 1 1 d .
H9A H 0.4175 0.3386 0.5467 0.019 Uiso 1 1 calc R
H9B H 0.4751 0.3690 0.4780 0.019 Uiso 1 1 calc R
C10 C 0.51258(5) 0.19790(10) 0.55141(5) 0.02233(17) Uani 1 1 d .
H10A H 0.4886 0.1161 0.5799 0.034 Uiso 1 1 calc R
H10B H 0.5410 0.2632 0.5877 0.034 Uiso 1 1 calc R
H10C H 0.5480 0.1558 0.5141 0.034 Uiso 1 1 calc R
C11 C 0.45468(4) 0.24309(8) 0.31239(4) 0.01266(14) Uani 1 1 d .

loop_
_atom_site_aniso_label
_atom_site_aniso_U_11
_atom_site_aniso_U_22
_atom_site_aniso_U_33
_atom_site_aniso_U_23
_atom_site_aniso_U_13
_atom_site_aniso_U_12
N1 0.0135(3) 0.0164(3) 0.0117(3) -0.0007(2) 0.0016(2) -0.0019(2)
N2 0.0132(3) 0.0163(3) 0.0123(3) -0.0008(2) 0.0015(2) -0.0022(2)
B1 0.0121(3) 0.0141(3) 0.0127(3) 0.0001(3) 0.0009(3) 0.0000(3)
B2 0.0117(3) 0.0165(4) 0.0128(3) 0.0002(3) 0.0009(3) 0.0001(3)
B3 0.0153(4) 0.0194(4) 0.0149(4) -0.0030(3) 0.0024(3) -0.0043(3)
B4 0.0211(4) 0.0141(4) 0.0182(4) -0.0006(3) 0.0064(3) 0.0001(3)
B5 0.0148(4) 0.0186(4) 0.0151(4) 0.0025(3) 0.0028(3) 0.0041(3)
B6 0.0258(4) 0.0156(4) 0.0208(4) 0.0032(3) 0.0092(3) 0.0047(3)
C1 0.0140(3) 0.0160(3) 0.0133(3) 0.0007(2) 0.0023(2) -0.0003(2)
C2 0.0136(3) 0.0161(3) 0.0143(3) 0.0006(3) 0.0018(2) -0.0010(2)
C3 0.0182(3) 0.0240(4) 0.0137(3) -0.0002(3) 0.0021(3) -0.0022(3)
C4 0.0198(4) 0.0276(4) 0.0148(3) 0.0023(3) 0.0048(3) -0.0022(3)
C5 0.0172(3) 0.0241(4) 0.0194(4) 0.0028(3) 0.0047(3) -0.0042(3)
C6 0.0159(3) 0.0197(4) 0.0174(3) -0.0003(3) 0.0022(3) -0.0038(3)
C7 0.0141(3) 0.0178(3) 0.0137(3) -0.0015(3) -0.0003(2) -0.0024(2)
C8 0.0228(4) 0.0178(4) 0.0194(4) -0.0048(3) 0.0004(3) -0.0004(3)
C9 0.0169(3) 0.0173(3) 0.0133(3) -0.0027(3) 0.0001(2) -0.0027(3)
C10 0.0208(4) 0.0241(4) 0.0217(4) -0.0020(3) -0.0062(3) -0.0015(3)
C11 0.0117(3) 0.0140(3) 0.0124(3) -0.0004(2) 0.0010(2) -0.0004(2)

loop_
_atom_type_symbol
_atom_type_description
_atom_type_scat_dispersion_real
_atom_type_scat_dispersion_imag
_atom_type_scat_source
C C 0.0033 0.0016 'International Tables Vol C Tables 4.2.6.8 and 6.1.1.4'
H H 0.0000 0.0000 'International Tables Vol C Tables 4.2.6.8 and 6.1.1.4'
N N 0.0061 0.0033 'International Tables Vol C Tables 4.2.6.8 and 6.1.1.4'
B B 0.0013 0.0007 'International Tables Vol C Tables 4.2.6.8 and 6.1.1.4'

loop_
_geom_angle_atom_site_label_1
_geom_angle_atom_site_label_2
_geom_angle_atom_site_label_3
_geom_angle
_geom_angle_site_symmetry_1
_geom_angle_site_symmetry_3
C1 N1 B1 108.06(6) . .
C1 N1 C7 118.69(6) . .
B1 N1 C7 133.23(6) . .
C2 N2 B1 107.82(6) . .
C2 N2 C9 118.22(6) . .
B1 N2 C9 133.95(6) . .
N1 B1 N2 106.48(6) . .
N1 B1 C11 126.30(6) . .
N2 B1 C11 126.82(7) . .
C11 B2 C11 103.55(6) . 2_655
C11 B2 B3 59.75(5) . .
C11 B2 B3 105.61(6) 2_655 .
C11 B2 B2 59.85(5) . 2_655
C11 B2 B2 58.46(5) 2_655 2_655
B3 B2 B2 108.97(5) . 2_655
C11 B2 B5 105.96(6) . 2_655
C11 B2 B5 58.66(5) 2_655 2_655
B3 B2 B5 59.86(5) . 2_655
B2 B2 B5 107.40(5) 2_655 2_655
C11 B2 H2 121.7(6) . .
C11 B2 H2 123.4(6) 2_655 .
B3 B2 H2 125.2(6) . .
B2 B2 H2 116.4(6) 2_655 .
B5 B2 H2 126.5(6) 2_655 .
C11 B3 B2 58.79(4) . .
C11 B3 B5 105.64(6) . 2_655
B2 B3 B5 60.41(5) . 2_655
C11 B3 B6 105.80(6) . 2_655
B2 B3 B6 108.76(6) . 2_655
B5 B3 B6 60.35(5) 2_655 2_655
C11 B3 B4 59.00(5) . .
B2 B3 B4 107.75(6) . .
B5 B3 B4 107.69(6) 2_655 .
B6 B3 B4 59.69(5) 2_655 .
C11 B3 H3 120.4(7) . .
B2 B3 H3 118.0(7) . .
B5 B3 H3 123.5(7) 2_655 .
B6 B3 H3 126.0(7) 2_655 .
B4 B3 H3 122.9(7) . .
C11 B4 B6 106.10(6) . 2_655
C11 B4 B6 106.01(6) . .
B6 B4 B6 60.72(6) 2_655 .
C11 B4 B5 58.66(5) . .
B6 B4 B5 108.46(6) 2_655 .
B6 B4 B5 60.15(5) . .
C11 B4 B3 58.99(5) . .
B6 B4 B3 60.10(5) 2_655 .
B6 B4 B3 108.52(6) . .
B5 B4 B3 107.49(6) . .
C11 B4 H4 118.4(7) . .
B6 B4 H4 127.4(7) 2_655 .
B6 B4 H4 124.5(6) . .
B5 B4 H4 117.7(6) . .
B3 B4 H4 122.0(6) . .
C11 B5 B3 106.31(6) . 2_655
C11 B5 B2 59.70(4) . 2_655
B3 B5 B2 59.73(5) 2_655 2_655
C11 B5 B4 59.28(5) . .
B3 B5 B4 108.11(6) 2_655 .
B2 B5 B4 108.36(6) 2_655 .
C11 B5 B6 106.23(6) . .
B3 B5 B6 60.35(5) 2_655 .
B2 B5 B6 108.22(6) 2_655 .
B4 B5 B6 59.82(5) . .
C11 B5 H5 118.9(7) . .
B3 B5 H5 124.8(7) 2_655 .
B2 B5 H5 118.9(7) 2_655 .
B4 B5 H5 121.1(7) . .
B6 B5 H5 126.2(7) . .
B4 B6 B4 107.22(6) 2_655 .
B4 B6 B3 60.21(5) 2_655 2_655
B4 B6 B3 107.43(6) . 2_655
B4 B6 B5 107.27(6) 2_655 .
B4 B6 B5 60.02(5) . .
B3 B6 B5 59.30(5) 2_655 .
B4 B6 B6 59.68(6) 2_655 2_655
B4 B6 B6 59.60(6) . 2_655
B3 B6 B6 107.78(5) 2_655 2_655
B5 B6 B6 107.47(5) . 2_655
B4 B6 H6 121.3(7) 2_655 .
B4 B6 H6 123.2(7) . .
B3 B6 H6 120.9(7) 2_655 .
B5 B6 H6 122.3(7) . .
B6 B6 H6 122.6(7) 2_655 .
C6 C1 N1 130.18(7) . .
C6 C1 C2 121.09(7) . .
N1 C1 C2 108.71(6) . .
C3 C2 N2 130.14(7) . .
C3 C2 C1 120.89(7) . .
N2 C2 C1 108.93(6) . .
C2 C3 C4 118.02(7) . .
C2 C3 H3A 121.0 . .
C4 C3 H3A 121.0 . .
C3 C4 C5 121.11(7) . .
C3 C4 H4A 119.4 . .
C5 C4 H4A 119.4 . .
C4 C5 C6 120.98(7) . .
C4 C5 H5A 119.5 . .
C6 C5 H5A 119.5 . .
C1 C6 C5 117.90(7) . .
C1 C6 H6A 121.1 . .
C5 C6 H6A 121.1 . .
N1 C7 C8 112.12(6) . .
N1 C7 H7A 109.2 . .
C8 C7 H7A 109.2 . .
N1 C7 H7B 109.2 . .
C8 C7 H7B 109.2 . .
H7A C7 H7B 107.9 . .
C7 C8 H8A 109.5 . .
C7 C8 H8B 109.5 . .
H8A C8 H8B 109.5 . .
C7 C8 H8C 109.5 . .
H8A C8 H8C 109.5 . .
H8B C8 H8C 109.5 . .
N2 C9 C10 112.10(7) . .
N2 C9 H9A 109.2 . .
C10 C9 H9A 109.2 . .
N2 C9 H9B 109.2 . .
C10 C9 H9B 109.2 . .
H9A C9 H9B 107.9 . .
C9 C10 H10A 109.5 . .
C9 C10 H10B 109.5 . .
H10A C10 H10B 109.5 . .
C9 C10 H10C 109.5 . .
H10A C10 H10C 109.5 . .
H10B C10 H10C 109.5 . .
B1 C11 B2 125.77(6) . .
B1 C11 B5 113.88(6) . .
B2 C11 B5 112.49(5) . .
B1 C11 B3 120.39(6) . .
B2 C11 B3 61.45(5) . .
B5 C11 B3 112.70(6) . .
B1 C11 B4 113.20(6) . .
B2 C11 B4 112.37(6) . .
B5 C11 B4 62.06(5) . .
B3 C11 B4 62.01(5) . .
B1 C11 B2 122.04(6) . 2_655
B2 C11 B2 61.68(5) . 2_655
B5 C11 B2 61.64(5) . 2_655
B3 C11 B2 111.82(5) . 2_655
B4 C11 B2 112.17(6) . 2_655

loop_
_geom_bond_atom_site_label_1
_geom_bond_atom_site_label_2
_geom_bond_distance
_geom_bond_site_symmetry_2
N1 C1 1.3981(9) .
N1 B1 1.4377(10) .
N1 C7 1.4592(9) .
N2 C2 1.3990(9) .
N2 B1 1.4400(10) .
N2 C9 1.4637(9) .
B1 C11 1.5978(11) .
B2 C11 1.7134(11) .
B2 C11 1.7383(11) 2_655
B2 B3 1.7597(12) .
B2 B2 1.7697(16) 2_655
B2 B5 1.7718(12) 2_655
B2 H2 1.051(12) .
B3 C11 1.7306(11) .
B3 B5 1.7621(12) 2_655
B3 B6 1.7809(13) 2_655
B3 B4 1.7830(13) .
B3 H3 1.064(12) .
B4 C11 1.7308(12) .
B4 B6 1.7737(13) 2_655
B4 B6 1.7751(13) .
B4 B5 1.7787(13) .
B4 H4 1.113(13) .
B5 C11 1.7197(11) .
B5 B3 1.7620(12) 2_655
B5 B2 1.7718(12) 2_655
B5 B6 1.7810(13) .
B5 H5 1.063(12) .
B6 B4 1.7737(13) 2_655
B6 B3 1.7810(13) 2_655
B6 B6 1.794(2) 2_655
B6 H6 1.088(13) .
C1 C6 1.3929(10) .
C1 C2 1.4030(10) .
C2 C3 1.3932(10) .
C3 C4 1.3947(11) .
C3 H3A 0.9500 .
C4 C5 1.3971(12) .
C4 H4A 0.9500 .
C5 C6 1.3977(11) .
C5 H5A 0.9500 .
C6 H6A 0.9500 .
C7 C8 1.5273(11) .
C7 H7A 0.9900 .
C7 H7B 0.9900 .
C8 H8A 0.9800 .
C8 H8B 0.9800 .
C8 H8C 0.9800 .
C9 C10 1.5282(11) .
C9 H9A 0.9900 .
C9 H9B 0.9900 .
C10 H10A 0.9800 .
C10 H10B 0.9800 .
C10 H10C 0.9800 .
C11 B2 1.7383(11) 2_655
